data_7236818
loop_
_publ_author_name
'Qi, Yunpeng'
'Wang, Yongtao'
'Ge, Guixian'
'Liu, Zhiyong'
'Yu, Yongjiang'
'Xue, Mei'

_publ_section_title
;
 Multi-state emission properties and the inherent mechanism of D--A--D
 type asymmetric organic boron complexes
;
_journal_issue 42
_journal_name_full 'Journal of Materials Chemistry C'
_journal_page_first 11030
_journal_paper_doi 10.1039/C7TC02115A
_journal_volume 5
_journal_year 2017
_chemical_formula_sum 'C96 H67 B2 F4 N2 O6'
_chemical_formula_weight 1442.13
_space_group_crystal_system monoclinic
_space_group_IT_number 14
_space_group_name_Hall '-P 2yn'
_space_group_name_H-M_alt 'P 1 21/n 1'
_atom_sites_solution_hydrogens geom
_audit_creation_method SHELXL-2014
_audit_update_record
;
2017-05-10 deposited with the CCDC.
2017-10-05 downloaded from the CCDC.
;
_cell_angle_alpha 90
_cell_angle_beta 93.468(5)
_cell_angle_gamma 90
_cell_formula_units_Z 4
_cell_length_a 14.917(2)
_cell_length_b 24.663(3)
_cell_length_c 20.762(3)
_cell_measurement_temperature 296(2)
_cell_volume 7624.3(18)
_computing_structure_refinement 'SHELXL-2014 (Sheldrick, 2014)'
_diffrn_ambient_temperature 296(2)
_diffrn_measured_fraction_theta_full 0.973
_diffrn_measured_fraction_theta_max 0.999
_diffrn_radiation_type MoK\a
_diffrn_radiation_wavelength 0.71073
_diffrn_reflns_av_R_equivalents 0.0872
_diffrn_reflns_av_unetI/netI 0.0965
_diffrn_reflns_Laue_measured_fraction_full 0.973
_diffrn_reflns_Laue_measured_fraction_max 0.999
_diffrn_reflns_limit_h_max 17
_diffrn_reflns_limit_h_min -15
_diffrn_reflns_limit_k_max 28
_diffrn_reflns_limit_k_min -29
_diffrn_reflns_limit_l_max 24
_diffrn_reflns_limit_l_min -24
_diffrn_reflns_number 49099
_diffrn_reflns_point_group_measured_fraction_full 0.973
_diffrn_reflns_point_group_measured_fraction_max 0.999
_diffrn_reflns_theta_full 25.242
_diffrn_reflns_theta_max 24.998
_diffrn_reflns_theta_min 1.283
_exptl_absorpt_coefficient_mu 0.084
_exptl_crystal_density_diffrn 1.256
_exptl_crystal_F_000 3004
_exptl_crystal_size_max 0.220
_exptl_crystal_size_mid 0.200
_exptl_crystal_size_min 0.180
_refine_diff_density_max 2.802
_refine_diff_density_min -0.431
_refine_diff_density_rms 0.142
_refine_ls_extinction_method none
_refine_ls_goodness_of_fit_ref 1.481
_refine_ls_hydrogen_treatment constr
_refine_ls_matrix_type full
_refine_ls_number_parameters 956
_refine_ls_number_reflns 13413
_refine_ls_number_restraints 48
_refine_ls_restrained_S_all 1.485
_refine_ls_R_factor_all 0.2519
_refine_ls_R_factor_gt 0.1566
_refine_ls_shift/su_max 0.641
_refine_ls_shift/su_mean 0.023
_refine_ls_structure_factor_coef Fsqd
_refine_ls_weighting_details 'w=1/[\s^2^(Fo^2^)+(0.2000P)^2^] where P=(Fo^2^+2Fc^2^)/3'
_refine_ls_weighting_scheme calc
_refine_ls_wR_factor_gt 0.4443
_refine_ls_wR_factor_ref 0.4941
_reflns_Friedel_coverage 0.000
_reflns_number_gt 5737
_reflns_number_total 13413
_reflns_threshold_expression 'I > 2\s(I)'
_cod_data_source_file c7tc02115a4.cif
_cod_data_source_block 1_a
_cod_original_cell_volume 7624.1(19)
_cod_original_sg_symbol_H-M 'P 21/n'
_cod_database_code 7236818
_shelx_space_group_comment
;
The symmetry employed for this shelxl refinement is uniquely defined
by the following loop, which should always be used as a source of
symmetry information in preference to the above space-group names.
They are only intended as comments.
;
_shelx_estimated_absorpt_t_min 0.982
_shelx_estimated_absorpt_t_max 0.985
_shelxl_version_number 2014-3

loop_
_space_group_symop_operation_xyz
'x, y, z'
'-x+1/2, y+1/2, -z+1/2'
'-x, -y, -z'
'x-1/2, -y-1/2, z-1/2'

loop_
_atom_site_label
_atom_site_type_symbol
_atom_site_fract_x
_atom_site_fract_y
_atom_site_fract_z
_atom_site_U_iso_or_equiv
_atom_site_adp_type
_atom_site_occupancy
_atom_site_site_symmetry_order
_atom_site_calc_flag
_atom_site_refinement_flags_posn
_atom_site_refinement_flags_adp
_atom_site_refinement_flags_occupancy
_atom_site_disorder_assembly
_atom_site_disorder_group
B1 B 0.3862(6) 0.5050(4) 0.6275(5) 0.051(2) Uani 1 1 d . . . . .
B2 B 0.6182(6) 0.4982(4) 0.8567(5) 0.055(3) Uani 1 1 d . . . . .
C1 C 0.8364(6) 0.1530(3) 0.5749(4) 0.063(2) Uani 1 1 d . . . . .
H1 H 0.8050 0.1363 0.6068 0.076 Uiso 1 1 calc R U . . .
C2 C 0.8877(7) 0.1216(3) 0.5361(5) 0.075(3) Uani 1 1 d . . . . .
H2 H 0.8899 0.0841 0.5412 0.090 Uiso 1 1 calc R U . . .
C3 C 0.9359(6) 0.1469(4) 0.4895(4) 0.068(3) Uani 1 1 d . . . . .
H3 H 0.9696 0.1262 0.4624 0.081 Uiso 1 1 calc R U . . .
C4 C 0.9340(6) 0.2012(4) 0.4834(4) 0.063(2) Uani 1 1 d . . . . .
H4 H 0.9681 0.2178 0.4530 0.075 Uiso 1 1 calc R U . . .
C5 C 0.8825(5) 0.2321(3) 0.5212(4) 0.054(2) Uani 1 1 d . . . . .
H5 H 0.8823 0.2695 0.5160 0.065 Uiso 1 1 calc R U . . .
C6 C 0.8305(5) 0.2092(3) 0.5675(4) 0.0439(18) Uani 1 1 d . . . . .
C7 C 0.7770(5) 0.2429(3) 0.6097(4) 0.0449(19) Uani 1 1 d . . . . .
C8 C 0.7844(6) 0.2274(3) 0.6809(4) 0.056(2) Uani 1 1 d . . . . .
C9 C 0.8665(8) 0.2202(4) 0.7142(5) 0.084(3) Uani 1 1 d . . . . .
H9 H 0.9180 0.2237 0.6914 0.101 Uiso 1 1 calc R U . . .
C10 C 0.8770(10) 0.2081(5) 0.7792(6) 0.100(4) Uani 1 1 d . . . . .
H10 H 0.9331 0.2070 0.8013 0.121 Uiso 1 1 calc R U . . .
C11 C 0.8006(13) 0.1980(5) 0.8085(6) 0.118(5) Uani 1 1 d . . . . .
H11 H 0.8047 0.1887 0.8520 0.141 Uiso 1 1 calc R U . . .
C12 C 0.7180(11) 0.2006(4) 0.7776(5) 0.099(4) Uani 1 1 d . . . . .
H12 H 0.6673 0.1915 0.7992 0.119 Uiso 1 1 calc R U . . .
C13 C 0.7094(7) 0.2175(3) 0.7126(4) 0.069(3) Uani 1 1 d . . . . .
H13 H 0.6529 0.2217 0.6917 0.083 Uiso 1 1 calc R U . . .
C14 C 0.7228(5) 0.2835(3) 0.5871(4) 0.0407(17) Uani 1 1 d . . . . .
C15 C 0.6941(5) 0.2892(3) 0.5186(4) 0.0431(18) Uani 1 1 d . . . . .
C16 C 0.6682(5) 0.2425(3) 0.4811(4) 0.054(2) Uani 1 1 d . . . . .
H16 H 0.6686 0.2086 0.5005 0.065 Uiso 1 1 calc R U . . .
C17 C 0.6426(6) 0.2472(4) 0.4166(5) 0.069(3) Uani 1 1 d . . . . .
H17 H 0.6271 0.2164 0.3928 0.082 Uiso 1 1 calc R U . . .
C18 C 0.6397(6) 0.2959(5) 0.3877(5) 0.077(3) Uani 1 1 d . . . . .
H18 H 0.6220 0.2984 0.3441 0.093 Uiso 1 1 calc R U . . .
C19 C 0.6623(6) 0.3414(4) 0.4212(5) 0.074(3) Uani 1 1 d . . . . .
H19 H 0.6612 0.3748 0.4004 0.089 Uiso 1 1 calc R U . . .
C20 C 0.6880(5) 0.3382(3) 0.4888(4) 0.056(2) Uani 1 1 d . . . . .
H20 H 0.7004 0.3697 0.5123 0.068 Uiso 1 1 calc R U . . .
C21 C 0.6849(5) 0.3239(3) 0.6328(4) 0.0418(18) Uani 1 1 d . . . . .
C22 C 0.5943(5) 0.3368(3) 0.6294(4) 0.050(2) Uani 1 1 d . . . . .
H22 H 0.5563 0.3214 0.5972 0.060 Uiso 1 1 calc R U . . .
C23 C 0.5595(5) 0.3720(3) 0.6730(4) 0.053(2) Uani 1 1 d . . . . .
H23 H 0.4984 0.3797 0.6707 0.064 Uiso 1 1 calc R U . . .
C24 C 0.6168(5) 0.3965(3) 0.7210(4) 0.0437(18) Uani 1 1 d . . . . .
C25 C 0.7084(5) 0.3856(3) 0.7221(4) 0.053(2) Uani 1 1 d . . . . .
H25 H 0.7477 0.4030 0.7518 0.063 Uiso 1 1 calc R U . . .
C26 C 0.7406(5) 0.3490(3) 0.6791(4) 0.054(2) Uani 1 1 d . . . . .
H26 H 0.8016 0.3410 0.6814 0.065 Uiso 1 1 calc R U . . .
C27 C 0.5823(5) 0.4319(3) 0.7711(4) 0.0440(19) Uani 1 1 d . . . . .
C28 C 0.4923(5) 0.4387(3) 0.7805(4) 0.051(2) Uani 1 1 d . . . . .
H28 H 0.4499 0.4230 0.7516 0.061 Uiso 1 1 calc R U . . .
C29 C 0.4642(5) 0.4678(3) 0.8308(4) 0.0451(19) Uani 1 1 d . . . . .
C30 C 0.3703(5) 0.4722(3) 0.8466(4) 0.052(2) Uani 1 1 d . . . . .
C31 C 0.3484(6) 0.4881(4) 0.9090(5) 0.072(3) Uani 1 1 d . . . . .
H31 H 0.3932 0.4968 0.9404 0.086 Uiso 1 1 calc R U . . .
C32 C 0.2589(6) 0.4903(4) 0.9224(5) 0.076(3) Uani 1 1 d . . . . .
H32 H 0.2445 0.4999 0.9638 0.092 Uiso 1 1 calc R U . . .
C33 C 0.1926(6) 0.4793(4) 0.8788(5) 0.067(3) Uani 1 1 d . . . . .
C34 C 0.2125(6) 0.4646(4) 0.8131(5) 0.085(3) Uani 1 1 d . . . . .
H34 H 0.1671 0.4589 0.7811 0.102 Uiso 1 1 calc R U . . .
C35 C 0.3007(6) 0.4596(4) 0.8011(5) 0.078(3) Uani 1 1 d . . . . .
H35 H 0.3153 0.4472 0.7608 0.093 Uiso 1 1 calc R U . . .
C36 C 0.0555(6) 0.4498(4) 0.9331(6) 0.080(3) Uani 1 1 d . . . . .
C37 C 0.0948(8) 0.4098(4) 0.9753(7) 0.102(4) Uani 1 1 d . . . . .
H37 H 0.1563 0.4033 0.9785 0.122 Uiso 1 1 calc R U . . .
C38 C 0.0337(10) 0.3806(5) 1.0123(8) 0.138(6) Uani 1 1 d . . . . .
H38 H 0.0545 0.3512 1.0370 0.166 Uiso 1 1 calc R U . . .
C39 C -0.0569(10) 0.3951(5) 1.0123(9) 0.150(8) Uani 1 1 d . . . . .
H39 H -0.0936 0.3777 1.0406 0.181 Uiso 1 1 calc R U . . .
C40 C -0.0943(8) 0.4357(5) 0.9703(7) 0.111(5) Uani 1 1 d . . . . .
H40 H -0.1554 0.4436 0.9685 0.133 Uiso 1 1 calc R U . . .
C41 C -0.0350(6) 0.4637(4) 0.9309(6) 0.075(3) Uani 1 1 d . . . . .
C42 C -0.0497(7) 0.5103(5) 0.8863(6) 0.093(4) Uani 1 1 d . . . . .
C43 C 0.0367(6) 0.5187(5) 0.8597(6) 0.083(3) Uani 1 1 d . . . . .
C44 C 0.0451(9) 0.5579(6) 0.8170(7) 0.132(5) Uani 1 1 d . . . . .
H44 H 0.0997 0.5643 0.7990 0.158 Uiso 1 1 calc R U . . .
C45 C -0.0316(10) 0.5899(7) 0.7994(7) 0.131(5) Uani 1 1 d . . . . .
H45 H -0.0240 0.6175 0.7697 0.157 Uiso 1 1 calc R U . . .
C46 C -0.1083(10) 0.5847(7) 0.8198(7) 0.121(5) Uani 1 1 d . . . . .
H46 H -0.1546 0.6086 0.8077 0.145 Uiso 1 1 calc R U . . .
C47 C -0.1212(7) 0.5411(6) 0.8621(8) 0.109(4) Uani 1 1 d . . . . .
H47 H -0.1789 0.5329 0.8739 0.131 Uiso 1 1 calc R U . . .
C48 C 0.9547(5) 0.4699(3) 0.5844(4) 0.060(2) Uani 1 1 d . . . . .
C49 C 0.9284(6) 0.4170(4) 0.5776(5) 0.081(3) Uani 1 1 d . . . . .
H49 H 0.8681 0.4075 0.5775 0.097 Uiso 1 1 calc R U . . .
C50 C 0.9928(8) 0.3786(4) 0.5709(7) 0.114(5) Uani 1 1 d . . . . .
H50 H 0.9762 0.3423 0.5679 0.137 Uiso 1 1 calc R U . . .
C51 C 1.0812(8) 0.3923(5) 0.5684(7) 0.114(5) Uani 1 1 d . . . . .
H51 H 1.1230 0.3657 0.5597 0.137 Uiso 1 1 calc R U . . .
C52 C 1.1094(7) 0.4444(4) 0.5783(6) 0.092(4) Uani 1 1 d . . . . .
H52 H 1.1701 0.4531 0.5786 0.110 Uiso 1 1 calc R U . . .
C53 C 1.0472(6) 0.4833(4) 0.5875(5) 0.065(3) Uani 1 1 d . . . . .
C54 C 1.0532(5) 0.5419(3) 0.5982(4) 0.060(2) Uani 1 1 d . . . . .
C55 C 1.1232(6) 0.5781(4) 0.6026(5) 0.077(3) Uani 1 1 d . . . . .
H55 H 1.1813 0.5660 0.5971 0.092 Uiso 1 1 calc R U . . .
C56 C 1.1085(6) 0.6305(4) 0.6146(6) 0.091(4) Uani 1 1 d . . . . .
H56 H 1.1561 0.6545 0.6220 0.109 Uiso 1 1 calc R U . . .
C57 C 1.0181(7) 0.6484(4) 0.6157(6) 0.095(4) Uani 1 1 d . . . . .
H57 H 1.0071 0.6854 0.6187 0.114 Uiso 1 1 calc R U . . .
C58 C 0.9476(6) 0.6142(4) 0.6125(5) 0.080(3) Uani 1 1 d . . . . .
H58 H 0.8893 0.6266 0.6166 0.096 Uiso 1 1 calc R U . . .
C59 C 0.9654(5) 0.5603(3) 0.6030(5) 0.060(2) Uani 1 1 d . . . . .
C60 C 0.8150(5) 0.5198(3) 0.6107(4) 0.051(2) Uani 1 1 d . . . . .
C61 C 0.7923(5) 0.5444(4) 0.6654(5) 0.067(3) Uani 1 1 d . . . . .
H61 H 0.8371 0.5586 0.6936 0.080 Uiso 1 1 calc R U . . .
C62 C 0.7026(5) 0.5489(3) 0.6805(4) 0.061(2) Uani 1 1 d . . . . .
H62 H 0.6882 0.5666 0.7180 0.073 Uiso 1 1 calc R U . . .
C63 C 0.6359(5) 0.5272(3) 0.6402(4) 0.0439(18) Uani 1 1 d . . . . .
C64 C 0.6577(5) 0.5001(3) 0.5851(4) 0.053(2) Uani 1 1 d . . . . .
H64 H 0.6131 0.4840 0.5584 0.063 Uiso 1 1 calc R U . . .
C65 C 0.7478(5) 0.4971(3) 0.5700(4) 0.058(2) Uani 1 1 d . . . . .
H65 H 0.7628 0.4798 0.5323 0.070 Uiso 1 1 calc R U . . .
C66 C 0.5399(5) 0.5327(3) 0.6549(4) 0.0431(18) Uani 1 1 d . . . . .
C67 C 0.5105(5) 0.5676(3) 0.7012(4) 0.0465(19) Uani 1 1 d . . . . .
H67 H 0.5522 0.5891 0.7244 0.056 Uiso 1 1 calc R U . . .
C68 C 0.4225(5) 0.5714(3) 0.7135(4) 0.0394(17) Uani 1 1 d . . . . .
C69 C 0.3845(5) 0.6074(3) 0.7615(3) 0.0403(17) Uani 1 1 d . . . . .
C70 C 0.4371(5) 0.6315(3) 0.8087(4) 0.0480(19) Uani 1 1 d . . . . .
H70 H 0.4987 0.6253 0.8110 0.058 Uiso 1 1 calc R U . . .
C71 C 0.4003(5) 0.6651(3) 0.8535(4) 0.051(2) Uani 1 1 d . . . . .
H71 H 0.4375 0.6803 0.8862 0.061 Uiso 1 1 calc R U . . .
C72 C 0.3087(5) 0.6767(3) 0.8506(4) 0.0451(19) Uani 1 1 d . . . . .
C73 C 0.2563(5) 0.6512(3) 0.8019(4) 0.056(2) Uani 1 1 d . . . . .
H73 H 0.1946 0.6572 0.7994 0.067 Uiso 1 1 calc R U . . .
C74 C 0.2918(5) 0.6177(3) 0.7578(4) 0.049(2) Uani 1 1 d . . . . .
H74 H 0.2547 0.6017 0.7255 0.059 Uiso 1 1 calc R U . . .
C75 C 0.2696(5) 0.7128(3) 0.8988(4) 0.0426(18) Uani 1 1 d . . . . .
C76 C 0.3003(5) 0.7028(3) 0.9670(4) 0.0455(19) Uani 1 1 d . . . . .
C77 C 0.2995(6) 0.6503(3) 0.9928(5) 0.066(2) Uani 1 1 d . . . . .
H77 H 0.2835 0.6212 0.9659 0.080 Uiso 1 1 calc R U . . .
C78 C 0.3217(7) 0.6409(5) 1.0566(6) 0.088(3) Uani 1 1 d . . . . .
H78 H 0.3214 0.6056 1.0724 0.106 Uiso 1 1 calc R U . . .
C79 C 0.3443(7) 0.6828(6) 1.0972(6) 0.090(3) Uani 1 1 d . . . . .
H79 H 0.3577 0.6765 1.1409 0.108 Uiso 1 1 calc R U . . .
C80 C 0.3471(6) 0.7351(5) 1.0725(5) 0.074(3) Uani 1 1 d . . . . .
H80 H 0.3628 0.7638 1.1000 0.089 Uiso 1 1 calc R U . . .
C81 C 0.3274(5) 0.7450(3) 1.0092(4) 0.055(2) Uani 1 1 d . . . . .
H81 H 0.3318 0.7801 0.9934 0.066 Uiso 1 1 calc R U . . .
C82 C 0.2085(5) 0.7518(3) 0.8826(4) 0.053(2) Uani 1 1 d . . . . .
C83 C 0.1589(5) 0.7830(3) 0.9325(4) 0.0454(19) Uani 1 1 d . . . . .
C84 C 0.1150(5) 0.7570(3) 0.9800(4) 0.055(2) Uani 1 1 d . . . . .
H84 H 0.1142 0.7194 0.9822 0.066 Uiso 1 1 calc R U . . .
C85 C 0.0718(6) 0.7881(3) 1.0247(4) 0.061(2) Uani 1 1 d . . . . .
H85 H 0.0398 0.7705 1.0555 0.073 Uiso 1 1 calc R U . . .
C86 C 0.0745(6) 0.8433(4) 1.0251(4) 0.067(3) Uani 1 1 d . . . . .
H86 H 0.0470 0.8629 1.0567 0.080 Uiso 1 1 calc R U . . .
C87 C 0.1193(6) 0.8696(3) 0.9771(4) 0.067(3) Uani 1 1 d . . . . .
H87 H 0.1222 0.9072 0.9765 0.080 Uiso 1 1 calc R U . . .
C88 C 0.1603(5) 0.8392(3) 0.9296(4) 0.051(2) Uani 1 1 d . . . . .
H88 H 0.1881 0.8567 0.8965 0.061 Uiso 1 1 calc R U . . .
C89 C 0.1824(9) 0.7684(4) 0.8162(5) 0.090(3) Uani 1 1 d . U . . .
C90B C 0.2502(10) 0.7877(5) 0.7777(5) 0.110(3) Uani 0.986(9) 1 d . U P A 2
H90B H 0.3103 0.7877 0.7926 0.133 Uiso 0.986(9) 1 calc R U P A 2
C91B C 0.2220(13) 0.8080(6) 0.7130(7) 0.136(4) Uani 0.986(9) 1 d . U P A 2
H91B H 0.2635 0.8229 0.6863 0.163 Uiso 0.986(9) 1 calc R U P A 2
C92B C 0.1385(14) 0.8046(6) 0.6945(8) 0.143(4) Uani 0.986(9) 1 d . U P A 2
H92B H 0.1220 0.8169 0.6532 0.172 Uiso 0.986(9) 1 calc R U P A 2
C93B C 0.0673(12) 0.7834(6) 0.7321(7) 0.136(4) Uani 0.986(9) 1 d . U P A 2
H93B H 0.0079 0.7819 0.7159 0.163 Uiso 0.986(9) 1 calc R U P A 2
C94B C 0.0927(10) 0.7661(5) 0.7914(6) 0.113(3) Uani 0.986(9) 1 d . U P A 2
H94B H 0.0494 0.7522 0.8173 0.135 Uiso 0.986(9) 1 calc R U P A 2
F1 F 0.3609(3) 0.45294(18) 0.6460(3) 0.0761(16) Uani 1 1 d . . . . .
F2 F 0.3440(3) 0.5196(2) 0.5717(3) 0.0832(17) Uani 1 1 d . . . . .
F3 F 0.6674(3) 0.48953(19) 0.9129(2) 0.0675(14) Uani 1 1 d . . . . .
F4 F 0.6326(3) 0.54797(17) 0.8314(2) 0.0647(14) Uani 1 1 d . . . . .
N1 N 0.9057(4) 0.5170(3) 0.5943(3) 0.0564(18) Uani 1 1 d . . . . .
N2 N 0.0996(5) 0.4829(3) 0.8911(4) 0.075(2) Uani 1 1 d . . . . .
O1 O 0.4845(3) 0.5028(2) 0.6208(3) 0.0539(14) Uani 1 1 d . . . . .
O2 O 0.3618(3) 0.5419(2) 0.6788(3) 0.0507(14) Uani 1 1 d . . . . .
O3 O 0.6423(3) 0.4565(2) 0.8078(3) 0.0585(16) Uani 1 1 d . . . . .
O4 O 0.5218(4) 0.4931(2) 0.8699(3) 0.0643(17) Uani 1 1 d . . . . .

loop_
_atom_site_aniso_label
_atom_site_aniso_U_11
_atom_site_aniso_U_22
_atom_site_aniso_U_33
_atom_site_aniso_U_23
_atom_site_aniso_U_13
_atom_site_aniso_U_12
B1 0.040(5) 0.059(6) 0.054(6) -0.019(5) 0.008(5) -0.001(4)
B2 0.041(6) 0.048(6) 0.075(8) -0.023(5) 0.005(5) 0.002(4)
C1 0.085(7) 0.046(5) 0.062(6) -0.001(4) 0.031(5) 0.008(4)
C2 0.102(8) 0.051(5) 0.073(7) -0.006(5) 0.014(6) 0.026(5)
C3 0.076(6) 0.081(7) 0.047(6) -0.008(5) 0.014(5) 0.018(5)
C4 0.059(6) 0.076(6) 0.055(6) -0.007(5) 0.018(4) 0.001(5)
C5 0.048(5) 0.055(5) 0.060(6) -0.001(4) 0.006(4) -0.006(4)
C6 0.049(5) 0.041(4) 0.043(5) 0.000(3) 0.010(4) 0.004(3)
C7 0.049(5) 0.041(4) 0.045(5) 0.001(3) 0.009(4) 0.008(4)
C8 0.072(6) 0.051(5) 0.045(5) -0.001(4) 0.008(5) 0.022(4)
C9 0.095(8) 0.080(7) 0.075(8) -0.013(6) -0.002(6) 0.034(6)
C10 0.129(12) 0.114(9) 0.058(8) 0.012(7) -0.004(7) 0.034(8)
C11 0.209(18) 0.085(8) 0.055(8) 0.010(6) -0.027(10) 0.047(10)
C12 0.174(14) 0.079(7) 0.048(7) -0.005(6) 0.039(8) 0.005(8)
C13 0.095(7) 0.064(5) 0.051(6) 0.005(4) 0.027(5) 0.011(5)
C14 0.040(4) 0.038(4) 0.044(5) -0.001(3) 0.005(3) 0.001(3)
C15 0.041(4) 0.045(4) 0.044(5) 0.003(4) 0.011(4) 0.004(3)
C16 0.056(5) 0.053(5) 0.055(6) -0.008(4) 0.006(4) -0.002(4)
C17 0.060(6) 0.092(7) 0.054(6) -0.008(5) 0.004(5) -0.002(5)
C18 0.061(6) 0.128(9) 0.043(6) 0.016(6) 0.000(4) -0.006(6)
C19 0.068(6) 0.088(7) 0.066(7) 0.038(6) 0.001(5) 0.003(5)
C20 0.049(5) 0.050(5) 0.070(6) 0.007(4) 0.006(4) 0.005(4)
C21 0.048(5) 0.034(4) 0.044(5) -0.010(3) 0.001(4) -0.001(3)
C22 0.047(5) 0.047(4) 0.055(5) -0.015(4) 0.002(4) 0.004(4)
C23 0.041(5) 0.059(5) 0.060(6) -0.011(4) 0.002(4) 0.006(4)
C24 0.040(4) 0.039(4) 0.052(5) -0.005(4) 0.004(4) 0.004(3)
C25 0.043(5) 0.050(4) 0.065(6) -0.021(4) 0.005(4) -0.005(4)
C26 0.037(4) 0.054(5) 0.072(6) -0.004(4) 0.013(4) 0.013(4)
C27 0.040(5) 0.034(4) 0.058(5) -0.005(4) 0.007(4) 0.002(3)
C28 0.037(4) 0.053(5) 0.064(6) -0.016(4) 0.006(4) -0.006(4)
C29 0.045(5) 0.042(4) 0.049(5) -0.009(4) 0.012(4) -0.009(4)
C30 0.048(5) 0.047(4) 0.063(6) -0.005(4) 0.023(4) -0.003(4)
C31 0.048(5) 0.087(6) 0.083(7) -0.025(5) 0.024(5) -0.008(5)
C32 0.051(6) 0.104(7) 0.076(7) -0.018(6) 0.023(5) 0.007(5)
C33 0.044(5) 0.081(6) 0.077(7) -0.012(5) 0.027(5) -0.003(5)
C34 0.047(6) 0.122(8) 0.087(8) -0.032(6) 0.017(5) -0.020(6)
C35 0.052(6) 0.122(8) 0.060(6) -0.026(6) 0.021(5) -0.009(6)
C36 0.060(6) 0.065(6) 0.119(9) -0.010(6) 0.034(6) -0.010(5)
C37 0.083(8) 0.072(7) 0.158(12) 0.009(7) 0.068(8) 0.007(6)
C38 0.155(13) 0.070(7) 0.198(16) 0.028(8) 0.086(12) 0.024(8)
C39 0.142(13) 0.058(7) 0.27(2) -0.005(9) 0.141(14) 0.006(8)
C40 0.082(8) 0.079(7) 0.179(13) -0.066(8) 0.074(9) -0.036(7)
C41 0.048(6) 0.065(6) 0.114(9) -0.019(6) 0.033(6) -0.012(5)
C42 0.047(6) 0.118(9) 0.118(10) -0.036(8) 0.026(6) -0.012(6)
C43 0.047(6) 0.110(8) 0.094(8) 0.000(7) 0.017(6) -0.005(6)
C44 0.098(10) 0.184(14) 0.119(12) 0.060(10) 0.048(9) 0.013(10)
C45 0.081(9) 0.201(15) 0.111(12) 0.044(10) 0.009(8) 0.024(10)
C46 0.097(11) 0.166(14) 0.099(11) 0.020(10) 0.003(8) 0.016(10)
C47 0.041(6) 0.134(11) 0.151(13) -0.028(10) -0.013(7) 0.021(7)
C48 0.041(5) 0.070(6) 0.071(6) -0.024(5) 0.012(4) -0.004(4)
C49 0.057(6) 0.065(6) 0.122(9) -0.032(6) 0.008(6) -0.006(5)
C50 0.080(8) 0.069(7) 0.192(15) -0.044(8) -0.006(8) -0.005(6)
C51 0.078(8) 0.080(8) 0.182(14) -0.058(8) -0.008(8) 0.014(6)
C52 0.061(6) 0.086(7) 0.129(10) -0.028(7) 0.012(6) 0.014(6)
C53 0.044(5) 0.070(6) 0.081(7) -0.022(5) 0.014(5) -0.002(4)
C54 0.042(5) 0.067(5) 0.072(6) -0.017(4) 0.013(4) -0.005(4)
C55 0.037(5) 0.090(7) 0.105(8) -0.010(6) 0.011(5) 0.002(5)
C56 0.050(6) 0.066(6) 0.158(11) -0.029(7) 0.019(6) -0.007(5)
C57 0.060(7) 0.062(6) 0.164(12) -0.010(7) 0.019(7) -0.007(5)
C58 0.041(5) 0.073(6) 0.128(10) -0.013(6) 0.017(5) 0.003(5)
C59 0.042(5) 0.057(5) 0.080(7) -0.005(4) 0.015(4) -0.004(4)
C60 0.031(4) 0.058(5) 0.065(6) -0.010(4) 0.006(4) -0.006(4)
C61 0.041(5) 0.085(6) 0.076(7) -0.021(5) 0.012(4) -0.012(4)
C62 0.045(5) 0.077(6) 0.061(6) -0.024(5) 0.010(4) -0.012(4)
C63 0.041(4) 0.043(4) 0.048(5) 0.000(4) 0.008(4) -0.001(3)
C64 0.040(5) 0.061(5) 0.058(6) -0.013(4) 0.006(4) -0.001(4)
C65 0.052(5) 0.065(5) 0.059(6) -0.013(4) 0.016(4) 0.008(4)
C66 0.044(4) 0.038(4) 0.047(5) 0.004(4) 0.008(4) 0.000(3)
C67 0.043(5) 0.050(4) 0.047(5) -0.013(4) 0.002(4) -0.002(4)
C68 0.038(4) 0.038(4) 0.043(4) 0.001(3) 0.003(3) 0.006(3)
C69 0.040(4) 0.040(4) 0.041(5) -0.006(3) 0.001(3) -0.001(3)
C70 0.037(4) 0.052(4) 0.055(5) -0.014(4) 0.001(4) 0.006(4)
C71 0.046(5) 0.052(4) 0.053(5) -0.013(4) -0.005(4) 0.005(4)
C72 0.048(5) 0.038(4) 0.050(5) -0.004(4) 0.007(4) 0.006(4)
C73 0.038(5) 0.051(5) 0.078(6) -0.015(4) -0.001(4) 0.010(4)
C74 0.042(5) 0.052(4) 0.052(5) -0.012(4) -0.001(4) 0.011(4)
C75 0.046(5) 0.041(4) 0.041(5) -0.003(3) 0.003(3) 0.006(4)
C76 0.040(4) 0.042(4) 0.055(5) 0.001(4) 0.005(4) 0.005(3)
C77 0.079(7) 0.049(5) 0.071(7) 0.011(5) -0.003(5) 0.005(4)
C78 0.101(8) 0.088(8) 0.075(8) 0.020(7) 0.003(6) 0.013(7)
C79 0.073(7) 0.125(10) 0.071(8) 0.028(8) -0.004(6) -0.007(7)
C80 0.061(6) 0.109(8) 0.053(7) -0.023(6) 0.001(5) 0.003(6)
C81 0.049(5) 0.059(5) 0.056(6) -0.012(4) 0.002(4) -0.002(4)
C82 0.059(5) 0.054(5) 0.048(5) -0.011(4) 0.013(4) 0.007(4)
C83 0.039(4) 0.050(4) 0.047(5) -0.011(4) 0.003(4) 0.012(4)
C84 0.053(5) 0.050(4) 0.065(6) -0.002(4) 0.016(4) -0.002(4)
C85 0.058(6) 0.070(6) 0.057(6) -0.001(4) 0.020(4) -0.002(4)
C86 0.061(6) 0.081(6) 0.059(6) -0.018(5) 0.013(5) 0.025(5)
C87 0.084(7) 0.051(5) 0.064(6) -0.006(4) 0.000(5) 0.015(5)
C88 0.063(5) 0.039(4) 0.050(5) -0.003(4) 0.007(4) 0.012(4)
C89 0.148(8) 0.083(5) 0.039(5) -0.005(4) 0.005(4) 0.064(6)
C90B 0.179(8) 0.103(6) 0.050(5) 0.002(5) 0.017(5) 0.051(6)
C91B 0.209(9) 0.133(7) 0.066(6) 0.011(5) 0.014(6) 0.054(8)
C92B 0.215(10) 0.138(7) 0.073(7) -0.011(6) -0.022(6) 0.074(8)
C93B 0.186(9) 0.134(7) 0.082(6) -0.022(6) -0.039(6) 0.075(7)
C94B 0.164(8) 0.108(6) 0.062(6) -0.011(5) -0.020(5) 0.071(6)
F1 0.064(3) 0.059(3) 0.108(4) -0.028(3) 0.028(3) -0.009(2)
F2 0.072(4) 0.119(4) 0.058(4) -0.022(3) -0.009(3) 0.037(3)
F3 0.062(3) 0.073(3) 0.066(3) -0.013(3) -0.005(3) 0.014(2)
F4 0.066(3) 0.052(3) 0.078(4) -0.013(2) 0.015(3) -0.001(2)
N1 0.035(4) 0.060(4) 0.075(5) -0.008(4) 0.009(3) 0.003(3)
N2 0.048(5) 0.087(5) 0.095(6) -0.006(5) 0.030(4) -0.005(4)
O1 0.039(3) 0.061(3) 0.061(4) -0.026(3) 0.003(3) 0.000(3)
O2 0.043(3) 0.055(3) 0.054(4) -0.018(3) 0.006(3) 0.005(3)
O3 0.037(3) 0.063(3) 0.076(4) -0.035(3) 0.008(3) 0.004(3)
O4 0.045(3) 0.072(4) 0.078(4) -0.033(3) 0.016(3) -0.002(3)

loop_
_atom_type_symbol
_atom_type_description
_atom_type_scat_dispersion_real
_atom_type_scat_dispersion_imag
_atom_type_scat_source
C C 0.0033 0.0016 'International Tables Vol C Tables 4.2.6.8 and 6.1.1.4'
H H 0.0000 0.0000 'International Tables Vol C Tables 4.2.6.8 and 6.1.1.4'
N N 0.0061 0.0033 'International Tables Vol C Tables 4.2.6.8 and 6.1.1.4'
O O 0.0106 0.0060 'International Tables Vol C Tables 4.2.6.8 and 6.1.1.4'
B B 0.0013 0.0007 'International Tables Vol C Tables 4.2.6.8 and 6.1.1.4'
F F 0.0171 0.0103 'International Tables Vol C Tables 4.2.6.8 and 6.1.1.4'

loop_
_geom_angle_atom_site_label_1
_geom_angle_atom_site_label_2
_geom_angle_atom_site_label_3
_geom_angle
F2 B1 F1 111.4(7)
F2 B1 O2 109.8(7)
F1 B1 O2 106.7(7)
F2 B1 O1 110.3(7)
F1 B1 O1 106.1(7)
O2 B1 O1 112.5(7)
F4 B2 F3 112.7(7)
F4 B2 O4 109.0(7)
F3 B2 O4 107.8(8)
F4 B2 O3 107.9(8)
F3 B2 O3 109.5(7)
O4 B2 O3 109.9(6)
C2 C1 C6 121.7(8)
C2 C1 H1 119.2
C6 C1 H1 119.2
C1 C2 C3 118.9(8)
C1 C2 H2 120.5
C3 C2 H2 120.6
C4 C3 C2 120.3(8)
C4 C3 H3 119.8
C2 C3 H3 119.9
C3 C4 C5 120.8(8)
C3 C4 H4 119.6
C5 C4 H4 119.6
C4 C5 C6 121.8(8)
C4 C5 H5 119.1
C6 C5 H5 119.1
C5 C6 C1 116.4(7)
C5 C6 C7 121.6(6)
C1 C6 C7 121.8(6)
C14 C7 C6 123.0(7)
C14 C7 C8 122.0(6)
C6 C7 C8 115.0(6)
C13 C8 C9 117.9(9)
C13 C8 C7 120.2(8)
C9 C8 C7 121.8(8)
C10 C9 C8 124.1(11)
C10 C9 H9 117.9
C8 C9 H9 117.9
C11 C10 C9 115.5(13)
C11 C10 H10 122.3
C9 C10 H10 122.2
C10 C11 C12 123.2(13)
C10 C11 H11 118.4
C12 C11 H11 118.4
C11 C12 C13 119.6(12)
C11 C12 H12 120.2
C13 C12 H12 120.2
C8 C13 C12 119.2(11)
C8 C13 H13 120.4
C12 C13 H13 120.4
C7 C14 C15 122.7(6)
C7 C14 C21 120.6(7)
C15 C14 C21 116.6(6)
C20 C15 C16 117.4(8)
C20 C15 C14 122.3(7)
C16 C15 C14 120.3(7)
C17 C16 C15 120.8(8)
C17 C16 H16 119.6
C15 C16 H16 119.6
C18 C17 C16 120.8(9)
C18 C17 H17 119.6
C16 C17 H17 119.6
C17 C18 C19 120.7(9)
C17 C18 H18 119.6
C19 C18 H18 119.6
C18 C19 C20 120.1(9)
C18 C19 H19 119.9
C20 C19 H19 119.9
C15 C20 C19 120.0(8)
C15 C20 H20 120.0
C19 C20 H20 120.0
C26 C21 C22 118.4(6)
C26 C21 C14 120.2(7)
C22 C21 C14 121.4(7)
C23 C22 C21 121.0(7)
C23 C22 H22 119.5
C21 C22 H22 119.5
C22 C23 C24 119.9(7)
C22 C23 H23 120.0
C24 C23 H23 120.0
C25 C24 C23 118.8(7)
C25 C24 C27 119.2(7)
C23 C24 C27 122.0(7)
C26 C25 C24 119.8(7)
C26 C25 H25 120.1
C24 C25 H25 120.1
C25 C26 C21 121.9(7)
C25 C26 H26 119.0
C21 C26 H26 119.0
O3 C27 C28 120.3(7)
O3 C27 C24 115.8(6)
C28 C27 C24 123.8(7)
C29 C28 C27 121.6(8)
C29 C28 H28 119.2
C27 C28 H28 119.2
O4 C29 C28 120.7(7)
O4 C29 C30 115.4(7)
C28 C29 C30 123.9(7)
C35 C30 C31 118.7(7)
C35 C30 C29 121.0(7)
C31 C30 C29 120.3(8)
C32 C31 C30 118.4(9)
C32 C31 H31 120.8
C30 C31 H31 120.8
C33 C32 C31 123.0(9)
C33 C32 H32 118.5
C31 C32 H32 118.5
C32 C33 N2 124.0(9)
C32 C33 C34 120.1(8)
N2 C33 C34 115.9(9)
C35 C34 C33 116.6(9)
C35 C34 H34 121.7
C33 C34 H34 121.7
C34 C35 C30 123.0(9)
C34 C35 H35 118.5
C30 C35 H35 118.5
N2 C36 C41 109.2(10)
N2 C36 C37 127.0(9)
C41 C36 C37 123.7(9)
C36 C37 C38 115.5(11)
C36 C37 H37 122.2
C38 C37 H37 122.2
C39 C38 C37 121.4(12)
C39 C38 H38 119.3
C37 C38 H38 119.3
C38 C39 C40 121.6(11)
C38 C39 H39 119.2
C40 C39 H39 119.2
C41 C40 C39 117.5(11)
C41 C40 H40 121.3
C39 C40 H40 121.3
C36 C41 C40 119.9(11)
C36 C41 C42 108.5(8)
C40 C41 C42 131.5(10)
C47 C42 C43 118.1(13)
C47 C42 C41 137.3(11)
C43 C42 C41 104.3(10)
C44 C43 N2 132.5(10)
C44 C43 C42 118.8(12)
N2 C43 C42 108.5(10)
C43 C44 C45 118.1(12)
C43 C44 H44 121.0
C45 C44 H44 120.9
C46 C45 C44 126.6(15)
C46 C45 H45 116.6
C44 C45 H45 116.8
C45 C46 C47 116.8(14)
C45 C46 H46 121.6
C47 C46 H46 121.6
C42 C47 C46 121.0(12)
C42 C47 H47 119.5
C46 C47 H47 119.5
C49 C48 N1 131.4(8)
C49 C48 C53 120.0(8)
N1 C48 C53 108.4(7)
C50 C49 C48 118.3(9)
C50 C49 H49 120.8
C48 C49 H49 120.8
C49 C50 C51 121.4(10)
C49 C50 H50 119.3
C51 C50 H50 119.3
C52 C51 C50 121.2(10)
C52 C51 H51 119.4
C50 C51 H51 119.4
C51 C52 C53 118.7(10)
C51 C52 H52 120.6
C53 C52 H52 120.7
C52 C53 C48 120.1(9)
C52 C53 C54 133.2(8)
C48 C53 C54 106.7(7)
C55 C54 C59 119.9(8)
C55 C54 C53 133.6(8)
C59 C54 C53 106.5(7)
C56 C55 C54 120.5(8)
C56 C55 H55 119.8
C54 C55 H55 119.7
C55 C56 C57 118.0(9)
C55 C56 H56 121.0
C57 C56 H56 121.0
C58 C57 C56 122.9(9)
C58 C57 H57 118.5
C56 C57 H57 118.6
C57 C58 C59 117.2(8)
C57 C58 H58 121.4
C59 C58 H58 121.4
C58 C59 N1 129.2(8)
C58 C59 C54 121.0(8)
N1 C59 C54 109.7(7)
C61 C60 C65 119.0(7)
C61 C60 N1 121.1(8)
C65 C60 N1 119.9(7)
C60 C61 C62 121.1(8)
C60 C61 H61 119.5
C62 C61 H61 119.5
C63 C62 C61 120.2(8)
C63 C62 H62 119.9
C61 C62 H62 119.9
C62 C63 C64 119.8(7)
C62 C63 C66 120.9(7)
C64 C63 C66 119.4(7)
C63 C64 C65 119.2(8)
C63 C64 H64 120.4
C65 C64 H64 120.4
C60 C65 C64 120.6(7)
C60 C65 H65 119.7
C64 C65 H65 119.7
O1 C66 C67 121.3(7)
O1 C66 C63 115.4(6)
C67 C66 C63 123.2(7)
C68 C67 C66 121.7(7)
C68 C67 H67 119.1
C66 C67 H67 119.1
O2 C68 C67 119.4(6)
O2 C68 C69 114.7(6)
C67 C68 C69 125.9(7)
C70 C69 C74 119.1(6)
C70 C69 C68 121.6(6)
C74 C69 C68 119.4(7)
C69 C70 C71 120.9(7)
C69 C70 H70 119.6
C71 C70 H70 119.6
C70 C71 C72 121.4(7)
C70 C71 H71 119.3
C72 C71 H71 119.3
C73 C72 C71 116.5(7)
C73 C72 C75 122.3(7)
C71 C72 C75 121.2(7)
C74 C73 C72 122.6(7)
C74 C73 H73 118.7
C72 C73 H73 118.7
C73 C74 C69 119.6(7)
C73 C74 H74 120.2
C69 C74 H74 120.2
C82 C75 C72 123.0(7)
C82 C75 C76 121.4(6)
C72 C75 C76 115.6(6)
C77 C76 C81 117.1(8)
C77 C76 C75 120.6(7)
C81 C76 C75 122.2(7)
C78 C77 C76 121.3(9)
C78 C77 H77 119.4
C76 C77 H77 119.3
C77 C78 C79 120.5(10)
C77 C78 H78 119.7
C79 C78 H78 119.8
C78 C79 C80 119.1(11)
C78 C79 H79 120.4
C80 C79 H79 120.5
C81 C80 C79 121.1(10)
C81 C80 H80 119.4
C79 C80 H80 119.4
C80 C81 C76 120.7(9)
C80 C81 H81 119.6
C76 C81 H81 119.6
C75 C82 C89 124.6(7)
C75 C82 C83 122.6(7)
C89 C82 C83 112.7(7)
C84 C83 C88 120.4(7)
C84 C83 C82 121.6(7)
C88 C83 C82 118.0(7)
C83 C84 C85 118.7(7)
C83 C84 H84 120.6
C85 C84 H84 120.6
C86 C85 C84 122.8(8)
C86 C85 H85 118.6
C84 C85 H85 118.6
C85 C86 C87 118.4(7)
C85 C86 H86 120.8
C87 C86 H86 120.8
C86 C87 C88 120.1(8)
C86 C87 H87 119.9
C88 C87 H87 120.0
C83 C88 C87 119.5(7)
C83 C88 H88 120.2
C87 C88 H88 120.2
C94B C89 C90B 120.4(11)
C94B C89 C82 121.7(11)
C90B C89 C82 117.9(11)
C89 C90B C91B 117.3(14)
C89 C90B H90B 121.3
C91B C90B H90B 121.4
C92B C91B C90B 118.0(17)
C92B C91B H91B 121.1
C90B C91B H91B 121.0
C91B C92B C93B 126.2(16)
C91B C92B H92B 116.9
C93B C92B H92B 117.0
C94B C93B C92B 115.8(16)
C94B C93B H93B 122.2
C92B C93B H93B 122.0
C93B C94B C89 122.3(15)
C93B C94B H94B 118.8
C89 C94B H94B 118.8
C59 N1 C48 108.7(6)
C59 N1 C60 122.9(6)
C48 N1 C60 126.3(7)
C36 N2 C43 109.2(8)
C36 N2 C33 125.2(9)
C43 N2 C33 125.5(8)
C66 O1 B1 122.2(6)
C68 O2 B1 122.8(6)
C27 O3 B2 122.4(6)
C29 O4 B2 122.3(6)

loop_
_geom_bond_atom_site_label_1
_geom_bond_atom_site_label_2
_geom_bond_distance
B1 F2 1.334(11)
B1 F1 1.398(10)
B1 O2 1.464(10)
B1 O1 1.482(10)
B2 F4 1.356(11)
B2 F3 1.358(12)
B2 O4 1.487(10)
B2 O3 1.505(10)
C1 C2 1.381(11)
C1 C6 1.397(10)
C1 H1 0.9300
C2 C3 1.387(12)
C2 H2 0.9300
C3 C4 1.346(11)
C3 H3 0.9300
C4 C5 1.364(11)
C4 H4 0.9300
C5 C6 1.391(10)
C5 H5 0.9300
C6 C7 1.478(9)
C7 C14 1.352(10)
C7 C8 1.525(11)
C8 C13 1.354(11)
C8 C9 1.381(13)
C9 C10 1.383(15)
C9 H9 0.9300
C10 C11 1.347(18)
C10 H10 0.9300
C11 C12 1.356(17)
C11 H11 0.9300
C12 C13 1.411(14)
C12 H12 0.9300
C13 H13 0.9300
C14 C15 1.468(10)
C14 C21 1.508(9)
C15 C20 1.358(10)
C15 C16 1.430(10)
C16 C17 1.374(12)
C16 H16 0.9300
C17 C18 1.342(13)
C17 H17 0.9300
C18 C19 1.351(14)
C18 H18 0.9300
C19 C20 1.434(13)
C19 H19 0.9300
C20 H20 0.9300
C21 C26 1.379(11)
C21 C22 1.387(10)
C22 C23 1.378(10)
C22 H22 0.9300
C23 C24 1.409(10)
C23 H23 0.9300
C24 C25 1.391(10)
C24 C27 1.473(10)
C25 C26 1.376(10)
C25 H25 0.9300
C26 H26 0.9300
C27 O3 1.290(9)
C27 C28 1.379(10)
C28 C29 1.355(10)
C28 H28 0.9300
C29 O4 1.305(9)
C29 C30 1.462(10)
C30 C35 1.395(12)
C30 C31 1.410(11)
C31 C32 1.381(11)
C31 H31 0.9300
C32 C33 1.328(13)
C32 H32 0.9300
C33 N2 1.427(10)
C33 C34 1.460(13)
C34 C35 1.360(11)
C34 H34 0.9300
C35 H35 0.9300
C36 N2 1.391(12)
C36 C41 1.390(13)
C36 C37 1.420(15)
C37 C38 1.423(14)
C37 H37 0.9300
C38 C39 1.398(18)
C38 H38 0.9300
C39 C40 1.42(2)
C39 H39 0.9300
C40 C41 1.419(13)
C40 H40 0.9300
C41 C42 1.485(16)
C42 C47 1.379(15)
C42 C43 1.447(13)
C43 C44 1.323(15)
C43 N2 1.417(13)
C44 C45 1.419(17)
C44 H44 0.9300
C45 C46 1.251(15)
C45 H45 0.9300
C46 C47 1.411(17)
C46 H46 0.9300
C47 H47 0.9300
C48 C49 1.368(11)
C48 N1 1.395(10)
C48 C53 1.417(11)
C49 C50 1.362(13)
C49 H49 0.9300
C50 C51 1.366(14)
C50 H50 0.9300
C51 C52 1.364(13)
C51 H51 0.9300
C52 C53 1.356(12)
C52 H52 0.9300
C53 C54 1.465(11)
C54 C55 1.372(11)
C54 C59 1.395(11)
C55 C56 1.337(12)
C55 H55 0.9300
C56 C57 1.421(12)
C56 H56 0.9300
C57 C58 1.347(12)
C57 H57 0.9300
C58 C59 1.372(11)
C58 H58 0.9300
C59 N1 1.394(10)
C60 C61 1.349(11)
C60 C65 1.390(11)
C60 N1 1.417(9)
C61 C62 1.396(10)
C61 H61 0.9300
C62 C63 1.369(11)
C62 H62 0.9300
C63 C64 1.381(10)
C63 C66 1.489(10)
C64 C65 1.401(10)
C64 H64 0.9300
C65 H65 0.9300
C66 O1 1.287(9)
C66 C67 1.382(10)
C67 C68 1.356(9)
C67 H67 0.9300
C68 O2 1.338(8)
C68 C69 1.472(9)
C69 C70 1.354(10)
C69 C74 1.404(9)
C70 C71 1.385(10)
C70 H70 0.9300
C71 C72 1.394(10)
C71 H71 0.9300
C72 C73 1.390(11)
C72 C75 1.486(9)
C73 C74 1.365(10)
C73 H73 0.9300
C74 H74 0.9300
C75 C82 1.352(10)
C75 C76 1.483(11)
C76 C77 1.403(10)
C76 C81 1.402(11)
C77 C78 1.364(13)
C77 H77 0.9300
C78 C79 1.365(15)
C78 H78 0.9300
C79 C80 1.389(14)
C79 H79 0.9300
C80 C81 1.351(12)
C80 H80 0.9300
C81 H81 0.9300
C82 C89 1.468(12)
C82 C83 1.519(9)
C83 C84 1.375(10)
C83 C88 1.387(10)
C84 C85 1.391(11)
C84 H84 0.9300
C85 C86 1.360(11)
C85 H85 0.9300
C86 C87 1.393(12)
C86 H86 0.9300
C87 C88 1.407(11)
C87 H87 0.9300
C88 H88 0.9300
C89 C94B 1.406(17)
C89 C90B 1.410(17)
C90B C91B 1.470(18)
C90B H90B 0.9300
C91B C92B 1.28(2)
C91B H91B 0.9300
C92B C93B 1.45(2)
C92B H92B 0.9300
C93B C94B 1.335(16)
C93B H93B 0.9300
C94B H94B 0.9300

loop_
_geom_torsion_atom_site_label_1
_geom_torsion_atom_site_label_2
_geom_torsion_atom_site_label_3
_geom_torsion_atom_site_label_4
_geom_torsion
C6 C1 C2 C3 1.3(15)
C1 C2 C3 C4 1.5(15)
C2 C3 C4 C5 -2.2(14)
C3 C4 C5 C6 0.2(14)
C4 C5 C6 C1 2.4(12)
C4 C5 C6 C7 178.1(8)
C2 C1 C6 C5 -3.2(13)
C2 C1 C6 C7 -178.8(9)
C5 C6 C7 C14 47.9(11)
C1 C6 C7 C14 -136.6(8)
C5 C6 C7 C8 -134.3(8)
C1 C6 C7 C8 41.1(11)
C14 C7 C8 C13 51.4(11)
C6 C7 C8 C13 -126.4(8)
C14 C7 C8 C9 -132.1(9)
C6 C7 C8 C9 50.1(10)
C13 C8 C9 C10 -5.9(14)
C7 C8 C9 C10 177.5(9)
C8 C9 C10 C11 6.6(17)
C9 C10 C11 C12 -1.7(19)
C10 C11 C12 C13 -3.4(19)
C9 C8 C13 C12 0.4(13)
C7 C8 C13 C12 177.1(7)
C11 C12 C13 C8 4.1(15)
C6 C7 C14 C15 15.9(11)
C8 C7 C14 C15 -161.7(7)
C6 C7 C14 C21 -167.3(7)
C8 C7 C14 C21 15.1(11)
C7 C14 C15 C20 -140.7(8)
C21 C14 C15 C20 42.5(10)
C7 C14 C15 C16 41.6(10)
C21 C14 C15 C16 -135.3(7)
C20 C15 C16 C17 3.3(11)
C14 C15 C16 C17 -178.9(7)
C15 C16 C17 C18 -1.3(13)
C16 C17 C18 C19 0.3(14)
C17 C18 C19 C20 -1.3(14)
C16 C15 C20 C19 -4.2(11)
C14 C15 C20 C19 178.0(7)
C18 C19 C20 C15 3.4(13)
C7 C14 C21 C26 49.2(10)
C15 C14 C21 C26 -133.9(7)
C7 C14 C21 C22 -131.1(8)
C15 C14 C21 C22 45.8(9)
C26 C21 C22 C23 -2.9(11)
C14 C21 C22 C23 177.4(7)
C21 C22 C23 C24 1.4(12)
C22 C23 C24 C25 1.9(12)
C22 C23 C24 C27 -176.2(7)
C23 C24 C25 C26 -3.8(12)
C27 C24 C25 C26 174.4(7)
C24 C25 C26 C21 2.4(12)
C22 C21 C26 C25 1.0(12)
C14 C21 C26 C25 -179.3(7)
C25 C24 C27 O3 9.3(10)
C23 C24 C27 O3 -172.5(7)
C25 C24 C27 C28 -169.8(7)
C23 C24 C27 C28 8.3(12)
O3 C27 C28 C29 -5.1(12)
C24 C27 C28 C29 174.0(7)
C27 C28 C29 O4 4.3(12)
C27 C28 C29 C30 -174.1(7)
O4 C29 C30 C35 163.3(8)
C28 C29 C30 C35 -18.3(13)
O4 C29 C30 C31 -18.4(11)
C28 C29 C30 C31 160.0(8)
C35 C30 C31 C32 0.1(13)
C29 C30 C31 C32 -178.2(8)
C30 C31 C32 C33 -1.5(15)
C31 C32 C33 N2 -178.1(9)
C31 C32 C33 C34 -0.6(16)
C32 C33 C34 C35 4.0(15)
N2 C33 C34 C35 -178.3(9)
C33 C34 C35 C30 -5.5(16)
C31 C30 C35 C34 3.5(15)
C29 C30 C35 C34 -178.1(9)
N2 C36 C37 C38 -178.6(11)
C41 C36 C37 C38 5.4(17)
C36 C37 C38 C39 -7(2)
C37 C38 C39 C40 7(2)
C38 C39 C40 C41 -4(2)
N2 C36 C41 C40 -179.6(9)
C37 C36 C41 C40 -2.9(16)
N2 C36 C41 C42 -2.2(12)
C37 C36 C41 C42 174.4(11)
C39 C40 C41 C36 2.0(16)
C39 C40 C41 C42 -174.7(12)
C36 C41 C42 C47 177.5(13)
C40 C41 C42 C47 -6(2)
C36 C41 C42 C43 4.4(12)
C40 C41 C42 C43 -178.6(11)
C47 C42 C43 C44 4.7(18)
C41 C42 C43 C44 179.4(12)
C47 C42 C43 N2 -179.7(10)
C41 C42 C43 N2 -5.0(12)
N2 C43 C44 C45 -174.3(13)
C42 C43 C44 C45 0(2)
C43 C44 C45 C46 -1(3)
C44 C45 C46 C47 -3(3)
C43 C42 C47 C46 -9.0(18)
C41 C42 C47 C46 178.6(13)
C45 C46 C47 C42 8(2)
N1 C48 C49 C50 -177.4(11)
C53 C48 C49 C50 -3.1(16)
C48 C49 C50 C51 -3(2)
C49 C50 C51 C52 6(2)
C50 C51 C52 C53 -3(2)
C51 C52 C53 C48 -2.4(17)
C51 C52 C53 C54 -178.9(12)
C49 C48 C53 C52 5.7(15)
N1 C48 C53 C52 -178.9(9)
C49 C48 C53 C54 -177.0(9)
N1 C48 C53 C54 -1.5(10)
C52 C53 C54 C55 0(2)
C48 C53 C54 C55 -176.7(11)
C52 C53 C54 C59 178.7(12)
C48 C53 C54 C59 1.8(10)
C59 C54 C55 C56 3.4(16)
C53 C54 C55 C56 -178.2(11)
C54 C55 C56 C57 -6.7(17)
C55 C56 C57 C58 7.8(19)
C56 C57 C58 C59 -5.0(18)
C57 C58 C59 N1 -176.0(10)
C57 C58 C59 C54 1.4(16)
C55 C54 C59 C58 -0.5(15)
C53 C54 C59 C58 -179.3(9)
C55 C54 C59 N1 177.3(9)
C53 C54 C59 N1 -1.5(10)
C65 C60 C61 C62 -2.1(14)
N1 C60 C61 C62 177.7(8)
C60 C61 C62 C63 1.3(14)
C61 C62 C63 C64 1.1(13)
C61 C62 C63 C66 -178.8(7)
C62 C63 C64 C65 -2.7(12)
C66 C63 C64 C65 177.2(7)
C61 C60 C65 C64 0.6(13)
N1 C60 C65 C64 -179.3(7)
C63 C64 C65 C60 1.8(12)
C62 C63 C66 O1 -167.8(7)
C64 C63 C66 O1 12.3(10)
C62 C63 C66 C67 13.0(11)
C64 C63 C66 C67 -166.9(7)
O1 C66 C67 C68 1.1(12)
C63 C66 C67 C68 -179.7(7)
C66 C67 C68 O2 -2.1(11)
C66 C67 C68 C69 -179.7(7)
O2 C68 C69 C70 166.6(7)
C67 C68 C69 C70 -15.8(11)
O2 C68 C69 C74 -14.2(9)
C67 C68 C69 C74 163.5(7)
C74 C69 C70 C71 0.9(11)
C68 C69 C70 C71 -179.8(7)
C69 C70 C71 C72 -1.9(12)
C70 C71 C72 C73 2.3(11)
C70 C71 C72 C75 180.0(7)
C71 C72 C73 C74 -1.8(12)
C75 C72 C73 C74 -179.5(7)
C72 C73 C74 C69 1.0(12)
C70 C69 C74 C73 -0.5(11)
C68 C69 C74 C73 -179.7(7)
C73 C72 C75 C82 -46.1(11)
C71 C72 C75 C82 136.3(8)
C73 C72 C75 C76 132.5(8)
C71 C72 C75 C76 -45.0(10)
C82 C75 C76 C77 129.2(8)
C72 C75 C76 C77 -49.5(10)
C82 C75 C76 C81 -47.9(11)
C72 C75 C76 C81 133.4(7)
C81 C76 C77 C78 1.8(13)
C75 C76 C77 C78 -175.4(8)
C76 C77 C78 C79 0.8(16)
C77 C78 C79 C80 -1.9(16)
C78 C79 C80 C81 0.4(15)
C79 C80 C81 C76 2.3(13)
C77 C76 C81 C80 -3.3(11)
C75 C76 C81 C80 173.8(7)
C72 C75 C82 C89 -8.8(13)
C76 C75 C82 C89 172.6(9)
C72 C75 C82 C83 171.0(7)
C76 C75 C82 C83 -7.6(11)
C75 C82 C83 C84 -51.2(12)
C89 C82 C83 C84 128.6(10)
C75 C82 C83 C88 127.8(8)
C89 C82 C83 C88 -52.4(11)
C88 C83 C84 C85 0.3(12)
C82 C83 C84 C85 179.3(8)
C83 C84 C85 C86 -3.0(14)
C84 C85 C86 C87 2.7(14)
C85 C86 C87 C88 0.2(14)
C84 C83 C88 C87 2.4(12)
C82 C83 C88 C87 -176.6(8)
C86 C87 C88 C83 -2.7(13)
C75 C82 C89 C94B 122.6(10)
C83 C82 C89 C94B -57.2(12)
C75 C82 C89 C90B -58.4(13)
C83 C82 C89 C90B 121.7(9)
C94B C89 C90B C91B 3.4(16)
C82 C89 C90B C91B -175.5(9)
C89 C90B C91B C92B -3.1(19)
C90B C91B C92B C93B 1(2)
C91B C92B C93B C94B 0(2)
C92B C93B C94B C89 0.1(18)
C90B C89 C94B C93B -2.0(17)
C82 C89 C94B C93B 176.9(10)
C58 C59 N1 C48 178.1(10)
C54 C59 N1 C48 0.5(10)
C58 C59 N1 C60 -17.2(15)
C54 C59 N1 C60 165.2(8)
C49 C48 N1 C59 175.4(11)
C53 C48 N1 C59 0.7(10)
C49 C48 N1 C60 11.5(16)
C53 C48 N1 C60 -163.3(8)
C61 C60 N1 C59 -41.0(12)
C65 C60 N1 C59 138.8(9)
C61 C60 N1 C48 120.8(10)
C65 C60 N1 C48 -59.4(12)
C41 C36 N2 C43 -1.1(12)
C37 C36 N2 C43 -177.5(11)
C41 C36 N2 C33 -177.8(9)
C37 C36 N2 C33 5.7(17)
C44 C43 N2 C36 178.7(14)
C42 C43 N2 C36 3.9(12)
C44 C43 N2 C33 -4(2)
C42 C43 N2 C33 -179.3(9)
C32 C33 N2 C36 -66.6(14)
C34 C33 N2 C36 115.8(11)
C32 C33 N2 C43 117.1(13)
C34 C33 N2 C43 -60.5(13)
C67 C66 O1 B1 1.8(11)
C63 C66 O1 B1 -177.4(7)
F2 B1 O1 C66 119.6(8)
F1 B1 O1 C66 -119.6(7)
O2 B1 O1 C66 -3.3(11)
C67 C68 O2 B1 0.2(11)
C69 C68 O2 B1 178.1(7)
F2 B1 O2 C68 -120.9(8)
F1 B1 O2 C68 118.3(7)
O1 B1 O2 C68 2.3(11)
C28 C27 O3 B2 -7.2(12)
C24 C27 O3 B2 173.7(7)
F4 B2 O3 C27 -101.0(8)
F3 B2 O3 C27 136.0(8)
O4 B2 O3 C27 17.7(12)
C28 C29 O4 B2 8.9(12)
C30 C29 O4 B2 -172.6(7)
F4 B2 O4 C29 99.5(8)
F3 B2 O4 C29 -137.8(7)
O3 B2 O4 C29 -18.5(11)
